data_2218147
loop_
_publ_author_name
'Odaba\,so\(glu, Mustafa'
'B\"uy\"ukg\"ung\"or, Orhan'

_publ_section_title
;
 3-(2-Hydroxy-5-methylanilino)isobenzofuran-1(3<i>H</i>)-one
;
_journal_coeditor_code HK2444
_journal_issue 5
_journal_name_full 'Acta Crystallographica Section E'
_journal_page_first o780
_journal_paper_doi 10.1107/S1600536808008441
_journal_volume 64
_journal_year 2008
_chemical_formula_iupac 'C15 H13 N O3'
_chemical_formula_moiety 'C15 H13 N O3'
_chemical_formula_sum 'C15 H13 N O3'
_chemical_formula_weight 255.26
_chemical_name_systematic
;
3-(2-Hydroxy-5-methylanilino)isobenzofuran-1(3<i>H</i>)-one
;
_space_group_IT_number 33
_symmetry_cell_setting orthorhombic
_symmetry_space_group_name_Hall 'P 2c -2n'
_symmetry_space_group_name_H-M 'P n a 21'
_atom_sites_solution_hydrogens geom
_atom_sites_solution_primary direct
_atom_sites_solution_secondary difmap
_audit_creation_method SHELXL-97
_cell_angle_alpha 90.00
_cell_angle_beta 90.00
_cell_angle_gamma 90.00
_cell_formula_units_Z 4
_cell_length_a 8.7198(5)
_cell_length_b 15.5950(14)
_cell_length_c 9.3992(6)
_cell_measurement_reflns_used 4658
_cell_measurement_temperature 296
_cell_measurement_theta_max 27.24
_cell_measurement_theta_min 2.17
_cell_volume 1278.15(16)
_computing_cell_refinement 'X-AREA (Stoe & Cie, 2002)'
_computing_data_collection 'X-AREA (Stoe & Cie, 2002)'
_computing_data_reduction 'X-RED32 (Stoe & Cie, 2002)'
_computing_molecular_graphics 'ORTEP-3 for Windows (Farrugia, 1997)'
_computing_publication_material 'WinGX (Farrugia, 1999)'
_computing_structure_refinement 'SHELXL97 (Sheldrick, 2008)'
_computing_structure_solution 'SHELXS97 (Sheldrick, 2008)'
_diffrn_ambient_temperature 296
_diffrn_detector_area_resol_mean 6.67
_diffrn_measured_fraction_theta_full 0.985
_diffrn_measured_fraction_theta_max 0.985
_diffrn_measurement_device_type 'Stoe IPDSII'
_diffrn_measurement_method '\w rotation method'
_diffrn_radiation_monochromator 'plane graphite'
_diffrn_radiation_type MoK\a
_diffrn_radiation_wavelength 0.71073
_diffrn_reflns_av_R_equivalents 0.0272
_diffrn_reflns_av_sigmaI/netI 0.0197
_diffrn_reflns_limit_h_max 10
_diffrn_reflns_limit_h_min -11
_diffrn_reflns_limit_k_max 19
_diffrn_reflns_limit_k_min -12
_diffrn_reflns_limit_l_max 11
_diffrn_reflns_limit_l_min -10
_diffrn_reflns_number 4658
_diffrn_reflns_theta_full 26.74
_diffrn_reflns_theta_max 26.74
_diffrn_reflns_theta_min 2.53
_diffrn_standards_decay_% <2
_diffrn_standards_number 0
_exptl_absorpt_coefficient_mu 0.093
_exptl_absorpt_correction_T_max 0.9823
_exptl_absorpt_correction_T_min 0.9571
_exptl_absorpt_correction_type integration
_exptl_absorpt_process_details '(X-RED32; Stoe & Cie, 2002)'
_exptl_crystal_colour colorless
_exptl_crystal_density_diffrn 1.327
_exptl_crystal_density_method 'not measured'
_exptl_crystal_description prism
_exptl_crystal_F_000 536
_exptl_crystal_size_max 0.640
_exptl_crystal_size_mid 0.423
_exptl_crystal_size_min 0.280
_refine_diff_density_max 0.082
_refine_diff_density_min -0.085
_refine_ls_extinction_coef 0.014(2)
_refine_ls_extinction_expression Fc^*^=kFc[1+0.001xFc^2^\l^3^/sin(2\q)]^-1/4^
_refine_ls_extinction_method 'SHELXL97 (Sheldrick, 2008)'
_refine_ls_goodness_of_fit_ref 0.987
_refine_ls_hydrogen_treatment constr
_refine_ls_matrix_type full
_refine_ls_number_parameters 175
_refine_ls_number_reflns 1418
_refine_ls_number_restraints 1
_refine_ls_restrained_S_all 0.987
_refine_ls_R_factor_all 0.0360
_refine_ls_R_factor_gt 0.0281
_refine_ls_shift/su_max_lt 0.001
_refine_ls_shift/su_mean 0.000
_refine_ls_structure_factor_coef Fsqd
_refine_ls_weighting_details 'calc w=1/[\s^2^(Fo^2^)+(0.0415P)^2^] where P=(Fo^2^+2Fc^2^)/3'
_refine_ls_weighting_scheme calc
_refine_ls_wR_factor_gt 0.0633
_refine_ls_wR_factor_ref 0.0656
_reflns_number_gt 1196
_reflns_number_total 1418
_reflns_threshold_expression I>2\s(I)
_cod_data_source_file hk2444.cif
_cod_data_source_block I
_cod_original_sg_symbol_Hall 'P 2c -2n '
_cod_database_code 2218147
_cod_database_fobs_code 2218147

loop_
_symmetry_equiv_pos_as_xyz
'x, y, z'
'-x, -y, z+1/2'
'-x+1/2, y+1/2, z+1/2'
'x+1/2, -y+1/2, z'

loop_
_atom_site_type_symbol
_atom_site_label
_atom_site_fract_x
_atom_site_fract_y
_atom_site_fract_z
_atom_site_U_iso_or_equiv
_atom_site_adp_type
_atom_site_calc_flag
_atom_site_refinement_flags
_atom_site_occupancy
O O1 0.40903(18) 0.07832(10) 0.36000(19) 0.0720(4) Uani d . 1
O O2 0.45824(13) 0.20974(10) 0.43987(15) 0.0570(4) Uani d . 1
O O3 0.20122(14) 0.44221(12) 0.70125(18) 0.0703(5) Uani d . 1
H H3A 0.1679 0.4796 0.7542 0.105 Uiso calc R 1
N N1 0.34673(16) 0.34164(11) 0.51886(18) 0.0520(4) Uani d . 1
H H1 0.2484 0.3454 0.5210 0.062 Uiso calc R 1
C C1 0.3901(2) 0.15492(14) 0.3495(2) 0.0545(5) Uani d . 1
C C2 0.3001(2) 0.20426(14) 0.2462(2) 0.0525(5) Uani d . 1
C C3 0.2126(2) 0.17580(17) 0.1316(3) 0.0669(6) Uani d . 1
H H3 0.2014 0.1177 0.1121 0.080 Uiso calc R 1
C C4 0.1436(3) 0.23701(19) 0.0486(3) 0.0749(7) Uani d . 1
H H4 0.0837 0.2199 -0.0283 0.090 Uiso calc R 1
C C5 0.1609(3) 0.32357(18) 0.0765(3) 0.0726(6) Uani d . 1
H H5 0.1146 0.3636 0.0169 0.087 Uiso calc R 1
C C6 0.2468(2) 0.35171(17) 0.1926(2) 0.0631(6) Uani d . 1
H H6 0.2576 0.4098 0.2129 0.076 Uiso calc R 1
C C7 0.31506(19) 0.28990(15) 0.2760(2) 0.0517(5) Uani d . 1
C C8 0.41502(19) 0.30062(13) 0.4044(2) 0.0495(4) Uani d . 1
H H8 0.5076 0.3322 0.3771 0.059 Uiso calc R 1
C C9 0.43056(19) 0.37720(11) 0.6310(2) 0.0433(4) Uani d . 1
C C10 0.35434(19) 0.43126(13) 0.7257(2) 0.0491(4) Uani d . 1
C C11 0.4335(2) 0.46949(13) 0.8349(2) 0.0533(5) Uani d . 1
H H11 0.3819 0.5041 0.8997 0.064 Uiso calc R 1
C C12 0.5902(2) 0.45668(13) 0.8491(2) 0.0548(5) Uani d . 1
H H12 0.6432 0.4842 0.9217 0.066 Uiso calc R 1
C C13 0.6683(2) 0.40359(14) 0.7568(2) 0.0511(4) Uani d . 1
C C14 0.5859(2) 0.36305(13) 0.6500(2) 0.0493(4) Uani d . 1
H H14 0.6364 0.3253 0.5895 0.059 Uiso calc R 1
C C15 0.8385(2) 0.3893(2) 0.7713(3) 0.0793(7) Uani d . 1
H H15A 0.8895 0.4095 0.6872 0.119 Uiso calc R 1
H H15B 0.8584 0.3292 0.7833 0.119 Uiso calc R 1
H H15C 0.8760 0.4201 0.8526 0.119 Uiso calc R 1

loop_
_atom_site_aniso_label
_atom_site_aniso_U_11
_atom_site_aniso_U_22
_atom_site_aniso_U_33
_atom_site_aniso_U_12
_atom_site_aniso_U_13
_atom_site_aniso_U_23
O1 0.0755(9) 0.0573(10) 0.0832(11) -0.0036(7) -0.0069(9) -0.0174(9)
O2 0.0564(6) 0.0588(9) 0.0558(7) -0.0021(6) -0.0041(7) -0.0153(7)
O3 0.0509(7) 0.0807(12) 0.0793(10) 0.0085(7) -0.0030(8) -0.0320(8)
N1 0.0421(7) 0.0615(10) 0.0523(9) -0.0042(7) 0.0017(7) -0.0164(8)
C1 0.0486(9) 0.0570(12) 0.0580(11) -0.0076(9) 0.0066(9) -0.0176(11)
C2 0.0469(9) 0.0619(13) 0.0488(10) -0.0091(8) 0.0069(8) -0.0155(10)
C3 0.0619(11) 0.0785(17) 0.0603(12) -0.0107(11) -0.0022(10) -0.0241(13)
C4 0.0698(13) 0.095(2) 0.0599(13) -0.0043(12) -0.0101(11) -0.0271(14)
C5 0.0718(13) 0.0891(19) 0.0571(12) 0.0046(12) -0.0071(10) -0.0059(12)
C6 0.0643(12) 0.0654(15) 0.0597(12) -0.0035(10) -0.0028(10) -0.0063(11)
C7 0.0454(9) 0.0633(13) 0.0465(10) -0.0068(8) 0.0053(8) -0.0110(10)
C8 0.0457(8) 0.0528(11) 0.0501(11) -0.0061(8) 0.0012(8) -0.0103(9)
C9 0.0503(9) 0.0392(10) 0.0405(8) -0.0068(7) 0.0015(8) -0.0007(8)
C10 0.0501(9) 0.0467(11) 0.0506(10) -0.0026(7) 0.0022(8) -0.0032(9)
C11 0.0655(11) 0.0466(11) 0.0480(10) 0.0007(8) -0.0011(9) -0.0087(9)
C12 0.0683(11) 0.0502(11) 0.0460(10) -0.0103(9) -0.0089(9) -0.0013(10)
C13 0.0526(9) 0.0551(12) 0.0456(10) -0.0060(9) -0.0040(9) 0.0050(9)
C14 0.0502(9) 0.0523(12) 0.0453(10) -0.0004(8) 0.0044(8) -0.0021(9)
C15 0.0531(11) 0.115(2) 0.0695(14) -0.0051(12) -0.0079(11) -0.0088(15)

loop_
_atom_type_symbol
_atom_type_description
_atom_type_scat_dispersion_real
_atom_type_scat_dispersion_imag
_atom_type_scat_source
C C 0.0033 0.0000 'International Tables Vol C Tables 4.2.6.8 and 6.1.1.4'
H H 0.0000 0.0000 'International Tables Vol C Tables 4.2.6.8 and 6.1.1.4'
N N 0.0061 0.0000 'International Tables Vol C Tables 4.2.6.8 and 6.1.1.4'
O O 0.0106 0.0000 'International Tables Vol C Tables 4.2.6.8 and 6.1.1.4'

loop_
_geom_angle_atom_site_label_1
_geom_angle_atom_site_label_2
_geom_angle_atom_site_label_3
_geom_angle
O1 C1 O2 121.1(2)
O1 C1 C2 130.19(19)
O2 C1 C2 108.75(18)
C7 C2 C3 121.4(2)
C7 C2 C1 108.97(16)
C3 C2 C1 129.7(2)
C4 C3 C2 117.3(2)
C4 C3 H3 121.4
C2 C3 H3 121.4
C3 C4 C5 121.5(2)
C3 C4 H4 119.2
C5 C4 H4 119.2
C4 C5 C6 120.9(2)
C4 C5 H5 119.5
C6 C5 H5 119.5
C7 C6 C5 117.2(2)
C7 C6 H6 121.4
C5 C6 H6 121.4
C2 C7 C6 121.62(19)
C2 C7 C8 109.19(19)
C6 C7 C8 129.2(2)
N1 C8 C7 115.26(14)
N1 C8 O2 111.73(16)
C7 C8 O2 102.67(15)
N1 C8 H8 109.0
C7 C8 H8 109.0
O2 C8 H8 109.0
C14 C9 C10 118.71(16)
C14 C9 N1 123.10(16)
C10 C9 N1 118.16(15)
O3 C10 C11 124.26(17)
O3 C10 C9 115.74(16)
C11 C10 C9 120.00(16)
C10 C11 C12 120.27(18)
C10 C11 H11 119.9
C12 C11 H11 119.9
C13 C12 C11 120.84(17)
C13 C12 H12 119.6
C11 C12 H12 119.6
C12 C13 C14 118.20(16)
C12 C13 C15 121.22(18)
C14 C13 C15 120.58(19)
C9 C14 C13 121.89(17)
C9 C14 H14 119.1
C13 C14 H14 119.1
C13 C15 H15A 109.5
C13 C15 H15B 109.5
H15A C15 H15B 109.5
C13 C15 H15C 109.5
H15A C15 H15C 109.5
H15B C15 H15C 109.5
C8 N1 C9 122.95(13)
C8 N1 H1 118.5
C9 N1 H1 118.5
C1 O2 C8 110.39(16)
C10 O3 H3A 109.5

loop_
_geom_bond_atom_site_label_1
_geom_bond_atom_site_label_2
_geom_bond_distance
O3 H3A 0.8200
N1 H1 0.8600
C1 O1 1.210(3)
C1 O2 1.344(2)
C1 C2 1.466(3)
C2 C7 1.371(3)
C2 C3 1.393(3)
C3 C4 1.372(4)
C3 H3 0.9300
C4 C5 1.383(4)
C4 H4 0.9300
C5 C6 1.395(3)
C5 H5 0.9300
C6 C7 1.378(3)
C6 H6 0.9300
C7 C8 1.498(3)
C8 N1 1.386(2)
C8 O2 1.504(3)
C8 H8 0.9800
C9 C14 1.384(2)
C9 C10 1.394(3)
C9 N1 1.397(2)
C10 O3 1.366(2)
C10 C11 1.373(3)
C11 C12 1.387(3)
C11 H11 0.9300
C12 C13 1.379(3)
C12 H12 0.9300
C13 C14 1.387(3)
C13 C15 1.506(3)
C14 H14 0.9300
C15 H15A 0.9600
C15 H15B 0.9600
C15 H15C 0.9600

loop_
_geom_hbond_atom_site_label_D
_geom_hbond_atom_site_label_H
_geom_hbond_atom_site_label_A
_geom_hbond_site_symmetry_A
_geom_hbond_distance_DH
_geom_hbond_distance_HA
_geom_hbond_distance_DA
_geom_hbond_angle_DHA
O3 H3A O1 3 0.82 1.95 2.767(2) 172.8
N1 H1 O2 4_455 0.86 2.78 3.5593(19) 151.8

loop_
_geom_torsion_atom_site_label_1
_geom_torsion_atom_site_label_2
_geom_torsion_atom_site_label_3
_geom_torsion_atom_site_label_4
_geom_torsion
O1 C1 C2 C7 -179.2(2)
O2 C1 C2 C7 -0.1(2)
O1 C1 C2 C3 -0.4(4)
O2 C1 C2 C3 178.76(19)
C7 C2 C3 C4 0.8(3)
C1 C2 C3 C4 -177.9(2)
C2 C3 C4 C5 0.5(3)
C3 C4 C5 C6 -1.5(4)
C4 C5 C6 C7 1.0(3)
C3 C2 C7 C6 -1.3(3)
C1 C2 C7 C6 177.66(17)
C3 C2 C7 C8 179.96(17)
C1 C2 C7 C8 -1.11(19)
C5 C6 C7 C2 0.3(3)
C5 C6 C7 C8 178.81(19)
C2 C7 C8 N1 -120.00(19)
C6 C7 C8 N1 61.4(3)
C2 C7 C8 O2 1.72(17)
C6 C7 C8 O2 -176.92(18)
C14 C9 C10 O3 -179.76(17)
N1 C9 C10 O3 1.9(3)
C14 C9 C10 C11 0.2(3)
N1 C9 C10 C11 -178.11(17)
O3 C10 C11 C12 -178.1(2)
C9 C10 C11 C12 2.0(3)
C10 C11 C12 C13 -1.9(3)
C11 C12 C13 C14 -0.3(3)
C11 C12 C13 C15 180.0(2)
C10 C9 C14 C13 -2.5(3)
N1 C9 C14 C13 175.70(19)
C12 C13 C14 C9 2.6(3)
C15 C13 C14 C9 -177.7(2)
C7 C8 N1 C9 -162.60(18)
O2 C8 N1 C9 80.7(2)
C14 C9 N1 C8 -10.7(3)
C10 C9 N1 C8 167.55(18)
O1 C1 O2 C8 -179.57(18)
C2 C1 O2 C8 1.21(19)
N1 C8 O2 C1 122.30(16)
C7 C8 O2 C1 -1.79(17)
